data_4310835
loop_
_publ_author_name
'Jean-Pierre Costes'
'Fran\,coise Dahan'
'Bruno Donnadieu'
'Maria-Jesus Rodriguez Douton'
'Maria-Isabel Fernandez Garcia'
'Azzedine Bousseksou'
'Jean-Pierre Tuchagues'

_publ_contact_author
;
       Dr Jean-Pierre Costes
       Laboratoire de Chimie de Coordination du CNRS
       205 Route de Narbonne
       31077 Toulouse Cedex 4
       France
;
_publ_contact_author_email costes@lcc-toulouse.fr
_publ_contact_author_fax '(33) 0561553003'
_publ_contact_author_phone '(33) 0561333152'
_publ_section_title
;
 Synthesis, Structures, and Magnetic Properties of Novel Mononuclear,
 Tetranuclear, and 1D Chain MnIII Complexes Involving Three Related
 Asymmetrical Trianionic Ligands
;
_journal_name_full 'Inorganic Chemistry'
_journal_page_first 2736
_journal_page_last 2744
_journal_paper_doi 10.1021/ic0348796
_journal_volume 43
_journal_year 2004
_chemical_formula_sum 'C19 H23 Mn N2 O5'
_chemical_formula_weight 414.33
_chemical_name_systematic
; 
 ? 
;
_space_group_IT_number 2
_symmetry_cell_setting triclinic
_symmetry_Int_Tables_number 2
_symmetry_space_group_name_Hall '-P 1'
_symmetry_space_group_name_H-M 'P -1'
_atom_sites_solution_hydrogens geom
_atom_sites_solution_primary direct
_atom_sites_solution_secondary difmap
_audit_creation_method SHELXL-97
_cell_angle_alpha 67.231(14)
_cell_angle_beta 72.134(14)
_cell_angle_gamma 82.589(13)
_cell_formula_units_Z 2
_cell_length_a 7.8582(14)
_cell_length_b 10.9225(16)
_cell_length_c 12.4882(18)
_cell_measurement_temperature 190(2)
_cell_volume 940.6(3)
_computing_cell_refinement 'CRYSALISRED 169, Oxford-Diffraction, 2001'
_computing_data_collection 'CRYSALIS 169, Oxford-Diffraction, 2001'
_computing_data_reduction 'CRYSALISRED 169, Oxford-Diffraction, 2001'
_computing_molecular_graphics 'ZORTEP (Zsolnai, 1996)'
_computing_structure_refinement 'SHELXL-97 (Sheldrick, 1997)'
_computing_structure_solution 'SHELXS-97 (Sheldrick, 1990)'
_diffrn_ambient_temperature 190(2)
_diffrn_measured_fraction_theta_full 0.891
_diffrn_measured_fraction_theta_max 0.891
_diffrn_measurement_device_type 'Oxford-Diffraction Xcalibur'
_diffrn_measurement_method '\w,\f scans'
_diffrn_radiation_monochromator graphite
_diffrn_radiation_source 'fine-focus sealed tube'
_diffrn_radiation_type MoK\a
_diffrn_radiation_wavelength 0.71073
_diffrn_reflns_av_R_equivalents 0.0408
_diffrn_reflns_av_sigmaI/netI 0.0411
_diffrn_reflns_limit_h_max 10
_diffrn_reflns_limit_h_min -8
_diffrn_reflns_limit_k_max 14
_diffrn_reflns_limit_k_min -15
_diffrn_reflns_limit_l_max 17
_diffrn_reflns_limit_l_min -16
_diffrn_reflns_number 8333
_diffrn_reflns_theta_full 30.32
_diffrn_reflns_theta_max 30.32
_diffrn_reflns_theta_min 3.37
_exptl_absorpt_coefficient_mu 0.735
_exptl_absorpt_correction_T_max 0.6758
_exptl_absorpt_correction_T_min 0.5631
_exptl_absorpt_correction_type gaussian
_exptl_absorpt_process_details
;
[Platon Program cf Spek, A.L. (1990) Acta Cryst A46, C34]
;
_exptl_crystal_colour Red
_exptl_crystal_density_diffrn 1.463
_exptl_crystal_density_method 'not measured'
_exptl_crystal_description Plate
_exptl_crystal_F_000 432
_exptl_crystal_size_max 0.35
_exptl_crystal_size_mid 0.20
_exptl_crystal_size_min 0.15
_refine_diff_density_max 0.271
_refine_diff_density_min -0.284
_refine_diff_density_rms 0.052
_refine_ls_extinction_method none
_refine_ls_goodness_of_fit_ref 0.895
_refine_ls_hydrogen_treatment mixed
_refine_ls_matrix_type full
_refine_ls_number_parameters 250
_refine_ls_number_reflns 5041
_refine_ls_number_restraints 0
_refine_ls_restrained_S_all 0.895
_refine_ls_R_factor_all 0.0597
_refine_ls_R_factor_gt 0.0371
_refine_ls_shift/su_max 0.002
_refine_ls_shift/su_mean 0.000
_refine_ls_structure_factor_coef Fsqd
_refine_ls_weighting_details 'w=1/[\s^2^(Fo^2^)+(0.0398P)^2^+0.5810P] where P=(Fo^2^+2Fc^2^)/3'
_refine_ls_weighting_scheme calc
_refine_ls_wR_factor_gt 0.0606
_refine_ls_wR_factor_ref 0.0704
_reflns_number_gt 3084
_reflns_number_total 5041
_reflns_threshold_expression >2sigma(I)
_cod_data_source_file ic0348796si20030725_103342_1.cif
_cod_data_source_block (1)
_cod_depositor_comments
;
The following automatic conversions were performed:
'_symmetry_cell_setting' value 'Triclinic' changed to 'triclinic'
according to '/home/saulius/struct/CIF-dictionaries/cif_core.dic'
dictionary named 'cif_core.dic' version 2.4.1 from
2010-06-29.

'_exptl_absorpt_correction_type' value 'Gaussian' changed to
'gaussian' according to
'/home/saulius/struct/CIF-dictionaries/cif_core.dic' dictionary named
'cif_core.dic' version 2.4.1 from 2010-06-29.

Automatic conversion script
Id: cif_fix_enum 1527 2010-12-29 10:47:43Z saulius 

The following automatic conversions were performed:

'_refine_ls_weighting_scheme' value 'calc
w=1/[\s^2^(Fo^2^)+(0.0398P)^2^+0.5810P] where P=(Fo^2^+2Fc^2^)/3' was
changed to 'calc'. New tag '_refine_ls_weighting_details' was
created. The value of the new tag was set to
'w=1/[\s^2^(Fo^2^)+(0.0398P)^2^+0.5810P] where P=(Fo^2^+2Fc^2^)/3'.

Automatic conversion script
Id: cif_fix_values 3143 2015-03-26 13:38:13Z robertas 
;
_cod_database_code 4310835

loop_
_symmetry_equiv_pos_as_xyz
'x, y, z'
'-x, -y, -z'

loop_
_atom_site_label
_atom_site_type_symbol
_atom_site_fract_x
_atom_site_fract_y
_atom_site_fract_z
_atom_site_U_iso_or_equiv
_atom_site_adp_type
_atom_site_occupancy
_atom_site_calc_flag
_atom_site_refinement_flags
_atom_site_disorder_assembly
_atom_site_disorder_group
Mn Mn 0.27017(4) 0.27874(3) 0.36459(3) 0.01949(8) Uani 1 d . . .
O1 O 0.32124(16) 0.46242(12) 0.28240(12) 0.0241(3) Uani 1 d . . .
O2 O 0.11001(17) 0.30035(13) 0.50066(12) 0.0270(3) Uani 1 d . . .
O3 O 0.5010(2) 0.26519(15) 0.44156(14) 0.0324(3) Uani 1 d . . .
H3A H 0.580(3) 0.202(2) 0.443(2) 0.036 Uiso 1 d . . .
O4 O 0.03430(18) 0.30618(14) 0.28566(13) 0.0271(3) Uani 1 d . . .
H4A H -0.051(3) 0.245(2) 0.3324(19) 0.030 Uiso 1 d . . .
O5 O 0.21227(17) -0.11478(13) 0.58933(12) 0.0300(3) Uani 1 d . . .
N1 N 0.4294(2) 0.24109(15) 0.22082(14) 0.0234(3) Uani 1 d . . .
N2 N 0.2480(2) 0.08502(15) 0.43610(14) 0.0229(3) Uani 1 d . . .
C1 C 0.4707(2) 0.51376(18) 0.20093(16) 0.0221(4) Uani 1 d . . .
C2 C 0.5225(3) 0.63930(19) 0.18585(18) 0.0285(4) Uani 1 d . . .
H2 H 0.4508 0.6838 0.2365 0.031 Uiso 1 calc R . .
C3 C 0.6750(3) 0.6989(2) 0.0990(2) 0.0361(5) Uani 1 d . . .
H3 H 0.7079 0.7830 0.0920 0.040 Uiso 1 calc R . .
C4 C 0.7826(3) 0.6382(2) 0.02096(19) 0.0368(5) Uani 1 d . . .
H4 H 0.8859 0.6809 -0.0403 0.040 Uiso 1 calc R . .
C5 C 0.7345(3) 0.5145(2) 0.03526(18) 0.0325(5) Uani 1 d . . .
H5 H 0.8056 0.4725 -0.0177 0.036 Uiso 1 calc R . .
C6 C 0.5830(2) 0.44896(19) 0.12612(17) 0.0243(4) Uani 1 d . . .
C7 C 0.5463(3) 0.32001(19) 0.13455(17) 0.0261(4) Uani 1 d . . .
H7 H 0.6140 0.2911 0.0711 0.029 Uiso 1 calc R . .
C8 C 0.3820(3) 0.11280(19) 0.22429(18) 0.0277(4) Uani 1 d . . .
H8 H 0.2667 0.1258 0.2028 0.030 Uiso 1 calc R . .
C9 C 0.3490(3) 0.01847(19) 0.35286(17) 0.0274(4) Uani 1 d . . .
H9A H 0.2806 -0.0584 0.3655 0.030 Uiso 1 calc R . .
H9B H 0.4646 -0.0150 0.3702 0.030 Uiso 1 calc R . .
C10 C 0.5185(3) 0.0565(2) 0.1380(2) 0.0354(5) Uani 1 d . . .
H10A H 0.5370 0.1204 0.0548 0.039 Uiso 1 calc R . .
H10B H 0.4743 -0.0269 0.1450 0.039 Uiso 1 calc R . .
H10C H 0.6321 0.0398 0.1588 0.039 Uiso 1 calc R . .
C11 C 0.0571(2) 0.20874(19) 0.61153(16) 0.0227(4) Uani 1 d . . .
C12 C -0.0429(3) 0.2543(2) 0.70338(19) 0.0335(5) Uani 1 d . . .
H12 H -0.0764 0.3454 0.6834 0.037 Uiso 1 calc R . .
C13 C -0.0931(3) 0.1683(2) 0.8221(2) 0.0393(5) Uani 1 d . . .
H13 H -0.1588 0.2010 0.8834 0.043 Uiso 1 calc R . .
C14 C -0.0488(3) 0.0351(2) 0.8528(2) 0.0397(5) Uani 1 d . . .
H14 H -0.0818 -0.0236 0.9350 0.044 Uiso 1 calc R . .
C15 C 0.0429(2) -0.0115(2) 0.76395(18) 0.0275(4) Uani 1 d . . .
H15 H 0.0709 -0.1036 0.7855 0.030 Uiso 1 calc R . .
C16 C 0.0973(2) 0.07305(19) 0.64096(17) 0.0221(4) Uani 1 d . . .
C17 C 0.1912(2) 0.01107(17) 0.55043(17) 0.0214(4) Uani 1 d . . .
C18 C 0.4919(3) 0.3216(3) 0.5284(2) 0.0470(6) Uani 1 d . . .
H18A H 0.6050 0.3049 0.5499 0.052 Uiso 1 calc R . .
H18B H 0.3938 0.2813 0.6010 0.052 Uiso 1 calc R . .
H18C H 0.4708 0.4176 0.4943 0.052 Uiso 1 calc R . .
C19 C -0.0711(3) 0.4242(2) 0.2857(2) 0.0322(5) Uani 1 d . . .
H19A H -0.1693 0.4293 0.2511 0.035 Uiso 1 calc R . .
H19B H 0.0044 0.5025 0.2372 0.035 Uiso 1 calc R . .
H19C H -0.1202 0.4210 0.3690 0.035 Uiso 1 calc R . .

loop_
_atom_site_aniso_label
_atom_site_aniso_U_11
_atom_site_aniso_U_22
_atom_site_aniso_U_33
_atom_site_aniso_U_23
_atom_site_aniso_U_13
_atom_site_aniso_U_12
Mn 0.01940(14) 0.01882(13) 0.01869(14) -0.00663(11) -0.00404(10) 0.00091(10)
O1 0.0195(6) 0.0186(6) 0.0278(7) -0.0047(6) -0.0026(5) -0.0013(5)
O2 0.0259(7) 0.0248(7) 0.0226(7) -0.0081(6) 0.0013(6) 0.0035(5)
O3 0.0326(8) 0.0353(8) 0.0407(9) -0.0230(7) -0.0190(7) 0.0112(6)
O4 0.0217(7) 0.0272(7) 0.0291(8) -0.0072(6) -0.0055(6) -0.0026(6)
O5 0.0256(7) 0.0236(7) 0.0319(8) -0.0042(6) -0.0038(6) 0.0000(5)
N1 0.0250(8) 0.0224(8) 0.0233(8) -0.0075(7) -0.0072(7) -0.0039(6)
N2 0.0245(8) 0.0228(8) 0.0237(8) -0.0112(7) -0.0073(7) 0.0016(6)
C1 0.0247(9) 0.0225(9) 0.0200(9) -0.0038(7) -0.0132(7) 0.0008(7)
C2 0.0283(10) 0.0252(10) 0.0298(11) -0.0091(9) -0.0069(8) 0.0013(8)
C3 0.0360(12) 0.0277(10) 0.0412(13) -0.0046(10) -0.0121(10) -0.0120(9)
C4 0.0313(11) 0.0441(13) 0.0275(11) -0.0025(10) -0.0080(9) -0.0103(10)
C5 0.0259(10) 0.0429(12) 0.0243(10) -0.0078(9) -0.0059(8) -0.0028(9)
C6 0.0256(9) 0.0292(10) 0.0185(9) -0.0043(8) -0.0105(7) -0.0056(8)
C7 0.0254(10) 0.0327(10) 0.0233(10) -0.0107(9) -0.0098(8) -0.0018(8)
C8 0.0260(10) 0.0319(10) 0.0318(11) -0.0188(9) -0.0087(8) 0.0010(8)
C9 0.0291(10) 0.0243(9) 0.0302(11) -0.0142(9) -0.0073(8) 0.0055(8)
C10 0.0417(12) 0.0379(12) 0.0335(12) -0.0227(10) -0.0084(10) 0.0018(10)
C11 0.0147(8) 0.0318(10) 0.0207(9) -0.0085(8) -0.0032(7) -0.0060(7)
C12 0.0305(11) 0.0365(11) 0.0352(12) -0.0209(10) -0.0006(9) -0.0021(9)
C13 0.0416(13) 0.0494(14) 0.0277(11) -0.0199(11) 0.0021(9) -0.0136(11)
C14 0.0452(13) 0.0480(13) 0.0231(11) -0.0084(10) -0.0058(9) -0.0158(11)
C15 0.0217(9) 0.0314(10) 0.0272(10) -0.0075(9) -0.0060(8) -0.0060(8)
C16 0.0139(8) 0.0293(9) 0.0233(9) -0.0102(8) -0.0046(7) -0.0011(7)
C17 0.0142(8) 0.0199(8) 0.0295(10) -0.0073(8) -0.0075(7) -0.0011(7)
C18 0.0479(14) 0.0512(14) 0.0649(17) -0.0429(14) -0.0219(13) 0.0051(11)
C19 0.0299(11) 0.0276(10) 0.0371(12) -0.0068(9) -0.0156(9) 0.0053(8)

loop_
_atom_type_symbol
_atom_type_description
_atom_type_scat_dispersion_real
_atom_type_scat_dispersion_imag
_atom_type_scat_source
C C 0.0033 0.0016 'International Tables Vol C Tables 4.2.6.8 and 6.1.1.4'
H H 0.0000 0.0000 'International Tables Vol C Tables 4.2.6.8 and 6.1.1.4'
N N 0.0061 0.0033 'International Tables Vol C Tables 4.2.6.8 and 6.1.1.4'
O O 0.0106 0.0060 'International Tables Vol C Tables 4.2.6.8 and 6.1.1.4'
Mn Mn 0.3368 0.7283 'International Tables Vol C Tables 4.2.6.8 and 6.1.1.4'

loop_
_geom_angle_atom_site_label_1
_geom_angle_atom_site_label_2
_geom_angle_atom_site_label_3
_geom_angle
_geom_angle_site_symmetry_1
_geom_angle_site_symmetry_3
_geom_angle_publ_flag
O2 Mn O1 94.20(6) . . ?
O2 Mn N2 92.68(6) . . ?
O1 Mn N2 172.49(6) . . ?
O2 Mn N1 174.68(7) . . ?
O1 Mn N1 90.36(6) . . ?
N2 Mn N1 82.93(7) . . ?
O2 Mn O3 90.55(6) . . ?
O1 Mn O3 86.55(6) . . ?
N2 Mn O3 90.37(6) . . ?
N1 Mn O3 92.48(6) . . ?
O2 Mn O4 88.05(6) . . ?
O1 Mn O4 90.23(6) . . ?
N2 Mn O4 93.02(6) . . ?
N1 Mn O4 89.18(6) . . ?
O3 Mn O4 176.38(6) . . ?
C1 O1 Mn 126.04(12) . . ?
C11 O2 Mn 127.54(12) . . ?
C18 O3 Mn 122.26(13) . . ?
C18 O3 H3A 112.9(15) . . ?
Mn O3 H3A 120.6(15) . . ?
C19 O4 Mn 113.96(11) . . ?
C19 O4 H4A 99.0(13) . . ?
Mn O4 H4A 112.6(13) . . ?
C7 N1 C8 124.61(17) . . ?
C7 N1 Mn 125.17(14) . . ?
C8 N1 Mn 110.06(12) . . ?
C17 N2 C9 117.25(15) . . ?
C17 N2 Mn 127.48(13) . . ?
C9 N2 Mn 113.36(12) . . ?
O1 C1 C2 119.16(17) . . ?
O1 C1 C6 123.00(16) . . ?
C2 C1 C6 117.84(17) . . ?
C3 C2 C1 121.22(19) . . ?
C3 C2 H2 119.4 . . ?
C1 C2 H2 119.4 . . ?
C2 C3 C4 121.30(19) . . ?
C2 C3 H3 119.3 . . ?
C4 C3 H3 119.3 . . ?
C5 C4 C3 118.18(19) . . ?
C5 C4 H4 120.9 . . ?
C3 C4 H4 120.9 . . ?
C4 C5 C6 121.8(2) . . ?
C4 C5 H5 119.1 . . ?
C6 C5 H5 119.1 . . ?
C5 C6 C1 119.53(18) . . ?
C5 C6 C7 117.44(18) . . ?
C1 C6 C7 122.97(17) . . ?
N1 C7 C6 124.90(18) . . ?
N1 C7 H7 117.6 . . ?
C6 C7 H7 117.6 . . ?
N1 C8 C9 106.61(15) . . ?
N1 C8 C10 115.33(16) . . ?
C9 C8 C10 111.49(17) . . ?
N1 C8 H8 107.7 . . ?
C9 C8 H8 107.7 . . ?
C10 C8 H8 107.7 . . ?
N2 C9 C8 110.47(15) . . ?
N2 C9 H9A 109.6 . . ?
C8 C9 H9A 109.6 . . ?
N2 C9 H9B 109.6 . . ?
C8 C9 H9B 109.6 . . ?
H9A C9 H9B 108.1 . . ?
C8 C10 H10A 109.5 . . ?
C8 C10 H10B 109.5 . . ?
H10A C10 H10B 109.5 . . ?
C8 C10 H10C 109.5 . . ?
H10A C10 H10C 109.5 . . ?
H10B C10 H10C 109.5 . . ?
O2 C11 C16 124.29(17) . . ?
O2 C11 C12 116.51(18) . . ?
C16 C11 C12 119.20(18) . . ?
C13 C12 C11 120.7(2) . . ?
C13 C12 H12 119.7 . . ?
C11 C12 H12 119.7 . . ?
C12 C13 C14 120.6(2) . . ?
C12 C13 H13 119.7 . . ?
C14 C13 H13 119.7 . . ?
C15 C14 C13 119.4(2) . . ?
C15 C14 H14 120.3 . . ?
C13 C14 H14 120.3 . . ?
C14 C15 C16 121.97(19) . . ?
C14 C15 H15 119.0 . . ?
C16 C15 H15 119.0 . . ?
C11 C16 C15 118.06(17) . . ?
C11 C16 C17 124.27(17) . . ?
C15 C16 C17 117.66(17) . . ?
O5 C17 N2 122.22(18) . . ?
O5 C17 C16 117.67(17) . . ?
N2 C17 C16 120.12(16) . . ?
O3 C18 H18A 109.5 . . ?
O3 C18 H18B 109.5 . . ?
H18A C18 H18B 109.5 . . ?
O3 C18 H18C 109.5 . . ?
H18A C18 H18C 109.5 . . ?
H18B C18 H18C 109.5 . . ?
O4 C19 H19A 109.5 . . ?
O4 C19 H19B 109.5 . . ?
H19A C19 H19B 109.5 . . ?
O4 C19 H19C 109.5 . . ?
H19A C19 H19C 109.5 . . ?
H19B C19 H19C 109.5 . . ?

loop_
_geom_bond_atom_site_label_1
_geom_bond_atom_site_label_2
_geom_bond_distance
_geom_bond_site_symmetry_2
_geom_bond_publ_flag
Mn O2 1.8571(13) . ?
Mn O1 1.8974(13) . ?
Mn N2 1.9601(16) . ?
Mn N1 2.0045(16) . ?
Mn O3 2.2643(15) . ?
Mn O4 2.2904(14) . ?
O1 C1 1.313(2) . ?
O2 C11 1.332(2) . ?
O3 C18 1.421(3) . ?
O3 H3A 0.87(2) . ?
O4 C19 1.439(2) . ?
O4 H4A 0.90(2) . ?
O5 C17 1.276(2) . ?
N1 C7 1.275(2) . ?
N1 C8 1.477(2) . ?
N2 C17 1.304(2) . ?
N2 C9 1.473(2) . ?
C1 C2 1.406(3) . ?
C1 C6 1.413(3) . ?
C2 C3 1.376(3) . ?
C2 H2 0.9500 . ?
C3 C4 1.398(3) . ?
C3 H3 0.9500 . ?
C4 C5 1.379(3) . ?
C4 H4 0.9500 . ?
C5 C6 1.407(3) . ?
C5 H5 0.9500 . ?
C6 C7 1.432(3) . ?
C7 H7 0.9500 . ?
C8 C9 1.496(3) . ?
C8 C10 1.524(3) . ?
C8 H8 1.0000 . ?
C9 H9A 0.9900 . ?
C9 H9B 0.9900 . ?
C10 H10A 0.9800 . ?
C10 H10B 0.9800 . ?
C10 H10C 0.9800 . ?
C11 C16 1.400(3) . ?
C11 C12 1.403(3) . ?
C12 C13 1.376(3) . ?
C12 H12 0.9500 . ?
C13 C14 1.380(3) . ?
C13 H13 0.9500 . ?
C14 C15 1.364(3) . ?
C14 H14 0.9500 . ?
C15 C16 1.413(3) . ?
C15 H15 0.9500 . ?
C16 C17 1.494(3) . ?
C18 H18A 0.9800 . ?
C18 H18B 0.9800 . ?
C18 H18C 0.9800 . ?
C19 H19A 0.9800 . ?
C19 H19B 0.9800 . ?
C19 H19C 0.9800 . ?

loop_
_geom_hbond_atom_site_label_D
_geom_hbond_atom_site_label_H
_geom_hbond_atom_site_label_A
_geom_hbond_distance_DH
_geom_hbond_distance_HA
_geom_hbond_distance_DA
_geom_hbond_angle_DHA
_geom_hbond_site_symmetry_A
O3 H3A O5 0.87(2) 1.80(2) 2.632(2) 161(2) 2_656
O4 H4A O5 0.90(2) 1.79(2) 2.688(2) 173(2) 2_556
